data_1519944
loop_
_publ_author_name
'Vishe, Mahesh'
'Hrdina, Radim'
'Poblador-Bahamonde, Amalia I.'
'Besnard, C\'eline'
'Gu\'en\'ee, Laure'
'B\"urgi, Thomas'
'Lacour, J\'er\^ome'

_publ_section_title
;
 Remote stereoselective deconjugation of \a,\b-unsaturated esters by
 simple amidation reactions
;
_journal_issue 8
_journal_name_full 'Chem. Sci.'
_journal_page_first 4923
_journal_paper_doi 10.1039/C5SC01118C
_journal_volume 6
_journal_year 2015
_chemical_formula_moiety 'C H2 Cl2, C34 H34 F12 N2 O6'
_chemical_formula_sum 'C35 H36 Cl2 F12 N2 O6'
_chemical_formula_weight 879.56
_chemical_name_systematic
;
 ?
;
_space_group_crystal_system monoclinic
_space_group_IT_number 15
_space_group_name_Hall '-C 2yc'
_space_group_name_H-M_alt 'C 1 2/c 1'
_symmetry_space_group_name_Hall '-C 2yc'
_symmetry_space_group_name_H-M 'C 1 2/c 1'
_atom_sites_solution_hydrogens geom
_atom_sites_solution_primary direct
_audit_creation_date 2013-12-16
_audit_creation_method
;
Olex2 1.2-beta
(compiled 2013.11.15 svn.r2834 for OlexSys, GUI svn.r4720)
;
_audit_update_record
;
2014-11-19 deposited with the CCDC.
2015-05-22 downloaded from the CCDC.
;
_cell_angle_alpha 90
_cell_angle_beta 105.652(3)
_cell_angle_gamma 90
_cell_formula_units_Z 8
_cell_length_a 29.3901(7)
_cell_length_b 13.5696(4)
_cell_length_c 21.1866(6)
_cell_measurement_reflns_used 7984
_cell_measurement_temperature 180.1(5)
_cell_measurement_theta_max 72.5460
_cell_measurement_theta_min 3.9550
_cell_volume 8136.1(4)
_computing_cell_refinement
;
CrysAlisPro, Agilent Technologies,
Version 1.171.36.32 (release 02-08-2013 CrysAlis171 .NET)
(compiled Aug  2 2013,16:46:58)
;
_computing_data_collection
;
CrysAlisPro, Agilent Technologies,
Version 1.171.36.32 (release 02-08-2013 CrysAlis171 .NET)
(compiled Aug  2 2013,16:46:58)
;
_computing_data_reduction
;
CrysAlisPro, Agilent Technologies,
Version 1.171.36.32 (release 02-08-2013 CrysAlis171 .NET)
(compiled Aug  2 2013,16:46:58)
;
_computing_molecular_graphics 'Olex2 (Dolomanov et al., 2009)'
_computing_publication_material 'Olex2 (Dolomanov et al., 2009)'
_computing_structure_refinement 'ShelXL (Sheldrick, 2008)'
_computing_structure_solution 'ShelXS (Sheldrick, 2008)'
_diffrn_ambient_temperature 180.1(5)
_diffrn_detector_area_resol_mean 10.4679
_diffrn_measured_fraction_theta_full 0.995
_diffrn_measured_fraction_theta_max 0.970
_diffrn_measurement_device_type 'SuperNova, Dual, Cu at zero, Atlas'
_diffrn_measurement_method '\w scans'
_diffrn_orient_matrix_UB_11 0.0397855000
_diffrn_orient_matrix_UB_12 -0.0515961000
_diffrn_orient_matrix_UB_13 -0.0221090000
_diffrn_orient_matrix_UB_21 -0.0230967000
_diffrn_orient_matrix_UB_22 -0.1007036000
_diffrn_orient_matrix_UB_23 0.0045891000
_diffrn_orient_matrix_UB_31 -0.0290734000
_diffrn_orient_matrix_UB_32 0.0093713000
_diffrn_orient_matrix_UB_33 -0.0720824000
_diffrn_radiation_monochromator mirror
_diffrn_radiation_type CuK\a
_diffrn_radiation_wavelength 1.5418
_diffrn_reflns_av_R_equivalents 0.0308
_diffrn_reflns_av_unetI/netI 0.0303
_diffrn_reflns_laue_measured_fraction_full 0.995
_diffrn_reflns_laue_measured_fraction_max 0.970
_diffrn_reflns_limit_h_max 36
_diffrn_reflns_limit_h_min -35
_diffrn_reflns_limit_k_max 11
_diffrn_reflns_limit_k_min -16
_diffrn_reflns_limit_l_max 13
_diffrn_reflns_limit_l_min -25
_diffrn_reflns_number 15971
_diffrn_reflns_point_group_measured_fraction_full 0.995
_diffrn_reflns_point_group_measured_fraction_max 0.970
_diffrn_reflns_theta_full 67.750
_diffrn_reflns_theta_max 72.571
_diffrn_reflns_theta_min 3.123
_diffrn_source 'SuperNova (Cu) X-ray Source'
_exptl_absorpt_coefficient_mu 2.340
_exptl_absorpt_correction_T_max 0.873
_exptl_absorpt_correction_T_min 0.761
_exptl_absorpt_correction_type analytical
_exptl_absorpt_process_details
;
CrysAlisPro, Agilent Technologies,
Version 1.171.36.32 (release 02-08-2013 CrysAlis171 .NET)
(compiled Aug  2 2013,16:46:58)
Analytical numeric absorption correction using a multifaceted crystal
            model based on expressions derived by R.C. Clark & J.S. Reid.
(Clark, R. C. & Reid, J. S. (1995). Acta Cryst. A51, 887-897)
;
_exptl_crystal_colour colourless
_exptl_crystal_colour_primary colourless
_exptl_crystal_density_diffrn 1.436
_exptl_crystal_description block
_exptl_crystal_F_000 3600
_exptl_crystal_size_max 0.4301
_exptl_crystal_size_mid 0.1925
_exptl_crystal_size_min 0.1469
_refine_diff_density_max 1.522
_refine_diff_density_min -0.984
_refine_diff_density_rms 0.083
_refine_ls_extinction_method none
_refine_ls_goodness_of_fit_ref 1.092
_refine_ls_hydrogen_treatment constr
_refine_ls_matrix_type full
_refine_ls_number_parameters 598
_refine_ls_number_reflns 7836
_refine_ls_number_restraints 171
_refine_ls_restrained_S_all 1.158
_refine_ls_R_factor_all 0.0968
_refine_ls_R_factor_gt 0.0848
_refine_ls_shift/su_max 0.015
_refine_ls_shift/su_mean 0.001
_refine_ls_structure_factor_coef Fsqd
_refine_ls_weighting_details 'w=1/[\s^2^(Fo^2^)+(0.1727P)^2^+10.4489P] where P=(Fo^2^+2Fc^2^)/3'
_refine_ls_weighting_scheme calc
_refine_ls_wR_factor_gt 0.2596
_refine_ls_wR_factor_ref 0.2851
_reflns_Friedel_coverage 0.000
_reflns_number_gt 6433
_reflns_number_total 7836
_reflns_threshold_expression 'I > 2\s(I)'
_cod_data_source_file c5sc01118c2.cif
_cod_data_source_block macrocycle_8a
_cod_depositor_comments 'Adding full bibliography for 1519944--1519947.cif.'
_cod_original_cell_volume 8136.2(4)
_cod_database_code 1519944
_shelxl_version_number 2013-4
_chemical_oxdiff_formula 'C35 H36 Cl2 F12 N2 O6'
_shelx_space_group_comment
;
The symmetry employed for this shelxl refinement is uniquely defined
by the following loop, which should always be used as a source of
symmetry information in preference to the above space-group names.
They are only intended as comments.
;
_reflns_odcompleteness_completeness 99.53
_reflns_odcompleteness_iscentric 1
_reflns_odcompleteness_theta 66.49
_olex2_refinement_description
;
1. Fixed Uiso
 At 1.2 times of:
  All C(H) groups, All C(H,H) groups, All N(H) groups
2. Restrained distances
 C51-F52B \\sim C51-F52A \\sim C51-F54B \\sim C51-F54A \\sim F53B-C51 \\sim
F53A-C51
 with sigma of 0.02
 F52A-F53A \\sim F53A-F54A \\sim F54A-F52A
 with sigma of 0.04
 F52B-F53B \\sim F53B-F54B \\sim F54B-F52B
 with sigma of 0.04
 F35B-C33 \\sim F35A-C33 \\sim F34B-C33 \\sim F34A-C33 \\sim F36A-C33 \\sim
F36B-C33
 with sigma of 0.02
 F34A-F35A \\sim F35A-F36A \\sim F36A-F34A
 with sigma of 0.04
 F34B-F35B \\sim F35B-F36B \\sim F36B-F34B
 with sigma of 0.04
 F50B-C47 \\sim F50A-C47 \\sim F49B-C47 \\sim F49A-C47 \\sim F48A-C47 \\sim
F48B-C47
 with sigma of 0.02
 F48A-F49A \\sim F49A-F50A \\sim F50A-F48A
 with sigma of 0.04
 F48B-F49B \\sim F49B-F50B \\sim F50B-F48B
 with sigma of 0.04
3. Rigid body (RIGU) restrains
 C51, F53A, F53B, F54A, F54B, F52B, F52A
 with sigma for 1-2 distances of 0.004 and sigma for 1-3 distances of 0.004
 F35B, F34B, F36B, C33, F36A, F35A, F34A
 with sigma for 1-2 distances of 0.004 and sigma for 1-3 distances of 0.004
 F48B, F50B, C47, F50A, F48A, F49B, F49A
 with sigma for 1-2 distances of 0.004 and sigma for 1-3 distances of 0.004
4. Others
 Sof(F52A)=Sof(F53A)=Sof(F54A)=1-FVAR(1)
 Sof(F52B)=Sof(F53B)=Sof(F54B)=FVAR(1)
 Sof(F48B)=Sof(F49B)=Sof(F50B)=1-FVAR(2)
 Sof(F48A)=Sof(F49A)=Sof(F50A)=FVAR(2)
 Sof(F34B)=Sof(F35B)=Sof(F36B)=1-FVAR(3)
 Sof(F34A)=Sof(F35A)=Sof(F36A)=FVAR(3)
5.a Ternary CH refined with riding coordinates:
 C1(H1), C11(H11)
5.b Secondary CH2 refined with riding coordinates:
 C100(H10C,H10D), C3(H3A,H3B), C4(H4A,H4B), C5(H5A,H5B), C6(H6A,H6B), C7(H7A,
 H7B), C13(H13A,H13B), C14(H14A,H14B), C15(H15A,H15B), C16(H16A,H16B), C17(H17A,
 H17B)
5.c Aromatic/amide H refined with riding coordinates:
 C28(H28), C30(H30), C32(H32), C42(H42), C44(H44), C46(H46), N23(H23), N26(H26)
5.d X=CH2 refined with riding coordinates:
 C10(H10A,H10B), C20(H20A,H20B)
;

loop_
_space_group_symop_operation_xyz
'x, y, z'
'-x, y, -z+1/2'
'x+1/2, y+1/2, z'
'-x+1/2, y+1/2, -z+1/2'
'-x, -y, -z'
'x, -y, z-1/2'
'-x+1/2, -y+1/2, -z'
'x+1/2, -y+1/2, z-1/2'

loop_
_atom_site_label
_atom_site_type_symbol
_atom_site_fract_x
_atom_site_fract_y
_atom_site_fract_z
_atom_site_U_iso_or_equiv
_atom_site_adp_type
_atom_site_occupancy
_atom_site_site_symmetry_order
_atom_site_calc_flag
_atom_site_refinement_flags_posn
_atom_site_refinement_flags_occupancy
_atom_site_disorder_assembly
_atom_site_disorder_group
C100 C 0.8392(2) 0.3112(5) -0.1264(3) 0.0984(16) Uani 1 1 d . . A 2
H10C H 0.8119 0.2867 -0.1119 0.118 Uiso 1 1 calc R . A 2
H10D H 0.8571 0.2530 -0.1348 0.118 Uiso 1 1 calc R . A 2
Cl1 Cl 0.87521(9) 0.37929(16) -0.06372(11) 0.1618(11) Uani 1 1 d . . A 2
Cl2 Cl 0.81795(12) 0.3753(2) -0.19968(14) 0.1818(13) Uani 1 1 d . . A 2
C1 C 0.78090(10) 0.3722(3) 0.09433(15) 0.0508(7) Uani 1 1 d . . . .
H1 H 0.7602 0.4030 0.0538 0.061 Uiso 1 1 calc R . . .
C3 C 0.82540(14) 0.5156(3) 0.0861(2) 0.0700(10) Uani 1 1 d . . . .
H3A H 0.8075 0.5557 0.1102 0.084 Uiso 1 1 calc R . . .
H3B H 0.8094 0.5207 0.0386 0.084 Uiso 1 1 calc R . . .
C4 C 0.87503(15) 0.5538(3) 0.0995(2) 0.0686(10) Uani 1 1 d . . . .
H4A H 0.8745 0.6152 0.0741 0.082 Uiso 1 1 calc R . . .
H4B H 0.8941 0.5049 0.0831 0.082 Uiso 1 1 calc R . . .
C5 C 0.89917(16) 0.5747(3) 0.1702(2) 0.0689(10) Uani 1 1 d . . . .
H5A H 0.8782 0.6172 0.1880 0.083 Uiso 1 1 calc R . . .
H5B H 0.9283 0.6126 0.1724 0.083 Uiso 1 1 calc R . . .
C6 C 0.91228(13) 0.4852(2) 0.21420(17) 0.0567(8) Uani 1 1 d . . . .
H6A H 0.8832 0.4521 0.2182 0.068 Uiso 1 1 calc R . . .
H6B H 0.9300 0.4379 0.1943 0.068 Uiso 1 1 calc R . . .
C7 C 0.94199(12) 0.5144(2) 0.28123(17) 0.0547(7) Uani 1 1 d . . . .
H7A H 0.9702 0.5512 0.2774 0.066 Uiso 1 1 calc R . . .
H7B H 0.9236 0.5575 0.3028 0.066 Uiso 1 1 calc R . . .
C9 C 0.98295(10) 0.4393(2) 0.38171(15) 0.0465(6) Uani 1 1 d . . . .
C10 C 1.00119(13) 0.5206(3) 0.41130(18) 0.0605(8) Uani 1 1 d . . . .
H10A H 0.9961 0.5815 0.3884 0.073 Uiso 1 1 calc R . . .
H10B H 1.0195 0.5186 0.4557 0.073 Uiso 1 1 calc R . . .
C11 C 0.99025(10) 0.3396(2) 0.41440(14) 0.0468(6) Uani 1 1 d . . . .
H11 H 1.0051 0.3492 0.4624 0.056 Uiso 1 1 calc R . . .
C13 C 0.91619(11) 0.3290(3) 0.44133(14) 0.0515(7) Uani 1 1 d . . . .
H13A H 0.9160 0.4018 0.4380 0.062 Uiso 1 1 calc R . . .
H13B H 0.9273 0.3108 0.4882 0.062 Uiso 1 1 calc R . . .
C14 C 0.86721(12) 0.2889(3) 0.41184(15) 0.0528(7) Uani 1 1 d . . . .
H14A H 0.8476 0.3019 0.4423 0.063 Uiso 1 1 calc R . . .
H14B H 0.8692 0.2165 0.4072 0.063 Uiso 1 1 calc R . . .
C15 C 0.84288(11) 0.3330(3) 0.34520(15) 0.0521(7) Uani 1 1 d . . . .
H15A H 0.8404 0.4053 0.3498 0.063 Uiso 1 1 calc R . . .
H15B H 0.8625 0.3204 0.3147 0.063 Uiso 1 1 calc R . . .
C16 C 0.79372(12) 0.2907(3) 0.31625(16) 0.0594(8) Uani 1 1 d . . . .
H16A H 0.7969 0.2230 0.3005 0.071 Uiso 1 1 calc R . . .
H16B H 0.7774 0.2860 0.3514 0.071 Uiso 1 1 calc R . . .
C17 C 0.76328(11) 0.3498(3) 0.26034(16) 0.0600(9) Uani 1 1 d . . . .
H17A H 0.7305 0.3243 0.2487 0.072 Uiso 1 1 calc R . . .
H17B H 0.7626 0.4197 0.2735 0.072 Uiso 1 1 calc R . . .
C19 C 0.75849(10) 0.3909(3) 0.14992(16) 0.0531(7) Uani 1 1 d . . . .
C20 C 0.72081(13) 0.4465(4) 0.1429(2) 0.0745(11) Uani 1 1 d . . . .
H20A H 0.7076 0.4560 0.1788 0.089 Uiso 1 1 calc R . . .
H20B H 0.7068 0.4772 0.1020 0.089 Uiso 1 1 calc R . . .
C21 C 0.78418(10) 0.2627(3) 0.08139(13) 0.0471(7) Uani 1 1 d . . . .
C24 C 1.02300(10) 0.2761(2) 0.38643(13) 0.0435(6) Uani 1 1 d . . . .
C27 C 0.83646(9) 0.1392(2) 0.05425(13) 0.0447(6) Uani 1 1 d . . . .
C28 C 0.81350(11) 0.0541(3) 0.06568(15) 0.0511(7) Uani 1 1 d . . . .
H28 H 0.7890 0.0581 0.0870 0.061 Uiso 1 1 calc R . . .
C29 C 0.82653(12) -0.0366(3) 0.04589(17) 0.0562(8) Uani 1 1 d . . . .
C30 C 0.86192(12) -0.0452(3) 0.01435(17) 0.0592(8) Uani 1 1 d . . . .
H30 H 0.8706 -0.1077 0.0010 0.071 Uiso 1 1 calc R . . .
C31 C 0.88433(10) 0.0399(3) 0.00288(15) 0.0530(8) Uani 1 1 d . . . .
C32 C 0.87221(10) 0.1313(3) 0.02214(14) 0.0473(7) Uani 1 1 d . . . .
H32 H 0.8881 0.1887 0.0136 0.057 Uiso 1 1 calc R . . .
C33 C 0.80208(15) -0.1272(3) 0.0598(2) 0.0791(11) Uani 1 1 d . . . .
C37 C 0.92145(12) 0.0363(3) -0.03394(19) 0.0668(10) Uani 1 1 d . . . .
C41 C 1.02734(10) 0.1113(2) 0.33918(13) 0.0444(6) Uani 1 1 d . . . .
C42 C 1.01490(11) 0.0169(2) 0.35138(15) 0.0505(7) Uani 1 1 d . . . .
H42 H 0.9901 0.0065 0.3716 0.061 Uiso 1 1 calc R . . .
C43 C 1.03841(13) -0.0633(3) 0.33435(19) 0.0609(8) Uani 1 1 d . . . .
C44 C 1.07451(13) -0.0474(3) 0.30397(18) 0.0646(9) Uani 1 1 d . . . .
H44 H 1.0910 -0.1015 0.2923 0.078 Uiso 1 1 calc R . . .
C45 C 1.08588(11) 0.0473(3) 0.29120(15) 0.0549(8) Uani 1 1 d . . . .
C46 C 1.06302(10) 0.1281(3) 0.30836(14) 0.0485(7) Uani 1 1 d . . . .
H46 H 1.0714 0.1932 0.2994 0.058 Uiso 1 1 calc R . . .
C47 C 1.12287(13) 0.0653(3) 0.25572(17) 0.0698(10) Uani 1 1 d . . . .
C51 C 1.02615(18) -0.1640(3) 0.3516(3) 0.0868(12) Uani 1 1 d . . . .
F34A F 0.75595(18) -0.1192(7) 0.0518(4) 0.097(2) Uani 0.583(11) 1 d . P B 1
F34B F 0.7690(5) -0.1094(10) 0.0851(9) 0.130(5) Uani 0.417(11) 1 d . P B 2
F35A F 0.8089(4) -0.2099(5) 0.0311(6) 0.128(4) Uani 0.583(11) 1 d . P B 1
F35B F 0.7800(4) -0.1638(8) -0.0014(5) 0.116(3) Uani 0.417(11) 1 d . P B 2
F36A F 0.8156(3) -0.1525(6) 0.1250(3) 0.107(3) Uani 0.583(11) 1 d . P B 1
F36B F 0.8311(4) -0.1920(7) 0.0850(9) 0.139(5) Uani 0.417(11) 1 d . P B 2
F38 F 0.95893(8) 0.0899(2) -0.00527(13) 0.0863(8) Uani 1 1 d . . . .
F39 F 0.90554(10) 0.0729(3) -0.09502(12) 0.1022(11) Uani 1 1 d . . . .
F40 F 0.93645(11) -0.0534(2) -0.0412(2) 0.1087(11) Uani 1 1 d . . . .
F48A F 1.1476(6) 0.1493(12) 0.2781(11) 0.083(3) Uani 0.45(4) 1 d . P C 1
F48B F 1.1575(5) 0.1207(17) 0.2870(7) 0.097(4) Uani 0.55(4) 1 d . P C 2
F49A F 1.1069(9) 0.0812(19) 0.1925(5) 0.082(4) Uani 0.45(4) 1 d . P C 1
F49B F 1.1030(6) 0.1052(13) 0.1970(5) 0.072(3) Uani 0.55(4) 1 d . P C 2
F50A F 1.1558(6) -0.0036(13) 0.2665(13) 0.099(4) Uani 0.45(4) 1 d . P C 1
F50B F 1.1414(8) -0.0206(9) 0.2415(10) 0.101(4) Uani 0.55(4) 1 d . P C 2
F52A F 0.9793(2) -0.1784(5) 0.3330(4) 0.104(2) Uani 0.637(12) 1 d . P D 1
F52B F 0.9899(6) -0.1754(9) 0.3749(11) 0.141(6) Uani 0.363(12) 1 d . P D 2
F53A F 1.0360(4) -0.1747(6) 0.4158(3) 0.142(4) Uani 0.637(12) 1 d . P D 1
F53B F 1.0625(4) -0.2119(6) 0.3905(6) 0.104(4) Uani 0.363(12) 1 d . P D 2
F54A F 1.0433(4) -0.2345(5) 0.3231(6) 0.153(4) Uani 0.637(12) 1 d . P D 1
F54B F 1.0152(6) -0.2242(7) 0.2994(5) 0.115(4) Uani 0.363(12) 1 d . P D 2
N23 N 0.82646(8) 0.2329(2) 0.07420(11) 0.0459(6) Uani 1 1 d . . . .
H23 H 0.8496 0.2762 0.0828 0.055 Uiso 1 1 calc R . . .
N26 N 1.00304(8) 0.18956(19) 0.35938(12) 0.0464(6) Uani 1 1 d . . . .
H26 H 0.9725 0.1821 0.3542 0.056 Uiso 1 1 calc R . . .
O2 O 0.82638(7) 0.41537(17) 0.10638(11) 0.0495(5) Uani 1 1 d . . . .
O8 O 0.95610(8) 0.42734(16) 0.31918(11) 0.0542(5) Uani 1 1 d . . . .
O12 O 0.94694(7) 0.28807(16) 0.40615(10) 0.0485(5) Uani 1 1 d . . . .
O18 O 0.78246(7) 0.34235(19) 0.20489(10) 0.0539(6) Uani 1 1 d . . . .
O22 O 0.74966(8) 0.2092(2) 0.07413(12) 0.0611(6) Uani 1 1 d . . . .
O25 O 1.06326(7) 0.30076(17) 0.39078(12) 0.0544(5) Uani 1 1 d . . . .

loop_
_atom_site_aniso_label
_atom_site_aniso_U_11
_atom_site_aniso_U_22
_atom_site_aniso_U_33
_atom_site_aniso_U_23
_atom_site_aniso_U_13
_atom_site_aniso_U_12
C100 0.085(3) 0.102(4) 0.119(4) 0.004(3) 0.047(3) -0.017(3)
Cl1 0.186(2) 0.1263(15) 0.1406(16) 0.0294(12) -0.0118(14) -0.0807(15)
Cl2 0.228(3) 0.146(2) 0.1434(18) 0.0197(15) 0.0034(18) -0.0725(19)
C1 0.0373(13) 0.070(2) 0.0419(14) -0.0031(13) 0.0059(11) 0.0015(13)
C3 0.065(2) 0.061(2) 0.080(2) 0.0232(19) 0.0128(18) 0.0089(17)
C4 0.071(2) 0.065(2) 0.068(2) 0.0230(18) 0.0154(17) -0.0031(17)
C5 0.082(2) 0.052(2) 0.068(2) 0.0113(16) 0.0134(19) -0.0028(17)
C6 0.0618(18) 0.0454(16) 0.0581(18) 0.0044(14) 0.0079(15) -0.0022(14)
C7 0.0591(17) 0.0426(16) 0.0608(18) 0.0039(13) 0.0134(14) 0.0016(13)
C9 0.0450(14) 0.0478(16) 0.0459(14) -0.0051(12) 0.0111(11) 0.0061(12)
C10 0.068(2) 0.0538(18) 0.0576(18) -0.0132(15) 0.0140(15) 0.0008(15)
C11 0.0453(14) 0.0526(16) 0.0407(14) -0.0035(12) 0.0083(11) 0.0061(12)
C13 0.0540(16) 0.0647(19) 0.0387(14) 0.0001(13) 0.0177(12) 0.0148(14)
C14 0.0577(17) 0.0612(19) 0.0460(15) 0.0039(13) 0.0248(13) 0.0096(14)
C15 0.0500(16) 0.0616(19) 0.0469(15) 0.0009(13) 0.0170(12) 0.0047(13)
C16 0.0546(17) 0.082(2) 0.0485(17) -0.0051(16) 0.0252(14) -0.0013(16)
C17 0.0462(16) 0.088(2) 0.0504(17) -0.0143(16) 0.0200(13) 0.0068(16)
C19 0.0393(14) 0.068(2) 0.0500(16) -0.0091(14) 0.0080(12) 0.0036(13)
C20 0.0514(18) 0.105(3) 0.063(2) -0.009(2) 0.0093(16) 0.022(2)
C21 0.0390(13) 0.0661(19) 0.0351(13) -0.0060(12) 0.0081(10) -0.0046(12)
C24 0.0434(14) 0.0448(15) 0.0381(13) 0.0017(11) 0.0038(10) 0.0087(11)
C27 0.0361(13) 0.0625(18) 0.0327(12) -0.0091(12) 0.0045(10) -0.0056(12)
C28 0.0446(14) 0.0636(19) 0.0439(15) -0.0053(13) 0.0103(12) -0.0094(13)
C29 0.0530(17) 0.0579(19) 0.0543(17) -0.0109(14) 0.0089(13) -0.0099(14)
C30 0.0533(17) 0.063(2) 0.0575(18) -0.0195(16) 0.0083(14) -0.0029(15)
C31 0.0391(14) 0.075(2) 0.0421(15) -0.0171(14) 0.0062(11) -0.0033(14)
C32 0.0363(13) 0.0675(19) 0.0366(13) -0.0088(12) 0.0070(10) -0.0087(12)
C33 0.076(2) 0.060(2) 0.102(3) -0.010(2) 0.025(2) -0.0179(18)
C37 0.0503(17) 0.094(3) 0.0572(19) -0.0263(19) 0.0167(14) -0.0023(17)
C41 0.0393(13) 0.0553(17) 0.0363(12) -0.0033(11) 0.0064(10) 0.0099(12)
C42 0.0500(15) 0.0551(18) 0.0479(16) -0.0015(13) 0.0159(12) 0.0105(13)
C43 0.0629(19) 0.058(2) 0.0629(19) 0.0009(16) 0.0183(16) 0.0172(15)
C44 0.0616(19) 0.074(2) 0.0587(19) -0.0056(17) 0.0174(15) 0.0269(17)
C45 0.0470(16) 0.078(2) 0.0392(14) -0.0050(14) 0.0113(12) 0.0139(15)
C46 0.0423(14) 0.067(2) 0.0348(13) -0.0018(12) 0.0073(11) 0.0064(13)
C47 0.0556(18) 0.109(3) 0.0489(17) -0.0063(17) 0.0209(14) 0.0145(18)
C51 0.104(3) 0.057(2) 0.106(3) 0.013(2) 0.038(2) 0.022(2)
F34A 0.060(2) 0.090(4) 0.133(6) 0.028(4) 0.013(3) -0.025(2)
F34B 0.152(9) 0.085(6) 0.187(12) 0.002(8) 0.104(9) -0.027(7)
F35A 0.172(8) 0.060(3) 0.185(8) -0.038(4) 0.107(7) -0.035(4)
F35B 0.116(6) 0.074(5) 0.149(6) -0.014(4) 0.021(5) -0.056(5)
F36A 0.120(5) 0.096(4) 0.096(3) 0.027(3) 0.011(3) -0.048(4)
F36B 0.126(6) 0.062(5) 0.208(12) 0.030(6) 0.010(7) -0.009(4)
F38 0.0534(12) 0.133(2) 0.0794(15) -0.0336(15) 0.0293(11) -0.0216(13)
F39 0.0794(16) 0.179(3) 0.0560(13) -0.0103(16) 0.0311(12) 0.0088(18)
F40 0.0950(19) 0.101(2) 0.153(3) -0.030(2) 0.072(2) 0.0086(16)
F48A 0.060(6) 0.126(6) 0.070(7) -0.022(5) 0.033(4) -0.011(4)
F48B 0.056(4) 0.185(9) 0.053(3) -0.009(5) 0.018(3) -0.012(6)
F49A 0.084(7) 0.123(9) 0.044(3) -0.022(4) 0.028(3) 0.004(6)
F49B 0.071(3) 0.104(6) 0.047(3) 0.007(4) 0.027(3) 0.016(4)
F50A 0.068(5) 0.131(6) 0.114(10) 0.006(6) 0.050(5) 0.031(5)
F50B 0.102(8) 0.120(5) 0.103(7) 0.012(4) 0.065(6) 0.046(5)
F52A 0.122(4) 0.071(3) 0.118(5) 0.011(3) 0.032(3) -0.013(3)
F52B 0.165(9) 0.069(6) 0.226(14) 0.023(9) 0.118(10) 0.017(7)
F53A 0.199(8) 0.096(5) 0.117(4) 0.054(3) 0.016(4) -0.014(5)
F53B 0.141(7) 0.054(4) 0.108(7) 0.023(4) 0.016(5) 0.017(4)
F54A 0.186(8) 0.067(3) 0.235(10) 0.003(5) 0.109(8) 0.047(5)
F54B 0.162(10) 0.050(5) 0.120(6) 0.014(4) 0.018(5) 0.009(5)
N23 0.0362(11) 0.0600(15) 0.0413(12) -0.0078(11) 0.0101(9) -0.0078(10)
N26 0.0397(11) 0.0522(14) 0.0471(13) -0.0065(10) 0.0111(10) 0.0068(10)
O2 0.0412(10) 0.0547(12) 0.0500(11) 0.0008(9) 0.0078(8) 0.0007(9)
O8 0.0621(13) 0.0453(12) 0.0476(11) 0.0013(9) 0.0020(9) 0.0013(9)
O12 0.0500(11) 0.0482(11) 0.0507(11) -0.0036(9) 0.0196(9) 0.0070(9)
O18 0.0464(11) 0.0733(15) 0.0432(11) -0.0047(10) 0.0142(9) 0.0115(10)
O22 0.0419(11) 0.0774(16) 0.0659(14) -0.0172(12) 0.0178(10) -0.0114(10)
O25 0.0412(11) 0.0548(13) 0.0650(13) -0.0009(10) 0.0101(9) 0.0053(9)

loop_
_atom_type_symbol
_atom_type_description
_atom_type_scat_dispersion_real
_atom_type_scat_dispersion_imag
_atom_type_scat_source
C C 0.0181 0.0091 'International Tables Vol C Tables 4.2.6.8 and 6.1.1.4'
H H 0.0000 0.0000 'International Tables Vol C Tables 4.2.6.8 and 6.1.1.4'
Cl Cl 0.3639 0.7018 'International Tables Vol C Tables 4.2.6.8 and 6.1.1.4'
F F 0.0727 0.0534 'International Tables Vol C Tables 4.2.6.8 and 6.1.1.4'
N N 0.0311 0.0180 'International Tables Vol C Tables 4.2.6.8 and 6.1.1.4'
O O 0.0492 0.0322 'International Tables Vol C Tables 4.2.6.8 and 6.1.1.4'

loop_
_exptl_crystal_face_index_h
_exptl_crystal_face_index_k
_exptl_crystal_face_index_l
_exptl_crystal_face_perp_dist
_exptl_oxdiff_crystal_face_indexfrac_h
_exptl_oxdiff_crystal_face_indexfrac_k
_exptl_oxdiff_crystal_face_indexfrac_l
_exptl_oxdiff_crystal_face_x
_exptl_oxdiff_crystal_face_y
_exptl_oxdiff_crystal_face_z
-1 0 0 0.0735 -1.0023 0.0061 0.0069 -0.0403 0.0226 0.0287
1 0 0 0.0735 1.0023 -0.0061 -0.0069 0.0403 -0.0226 -0.0287
1 -1 -1 0.0772 0.9618 -1.0057 -0.9997 0.1123 0.0745 0.0347
-1 1 1 0.0772 -0.9618 1.0057 0.9997 -0.1123 -0.0745 -0.0347
1 0 1 0.1000 1.0139 -0.0067 0.9910 0.0188 -0.0182 -0.1010
-1 0 -1 0.1000 -1.0139 0.0067 -0.9910 -0.0188 0.0182 0.1010
-1 -1 1 0.1696 -1.0196 -0.9948 1.0100 -0.0116 0.1284 -0.0525
1 1 0 0.1312 1.0312 0.9941 -0.0121 -0.0100 -0.1240 -0.0198
-3 0 -1 0.0696 -3.0184 0.0189 -0.9772 -0.0995 0.0633 0.1584
-1 0 1 0.1586 -0.9907 0.0055 1.0049 -0.0619 0.0269 -0.0436

loop_
_geom_angle_atom_site_label_1
_geom_angle_atom_site_label_2
_geom_angle_atom_site_label_3
_geom_angle
H10C C100 H10D 107.6
Cl1 C100 H10C 108.6
Cl1 C100 H10D 108.6
Cl1 C100 Cl2 114.6(3)
Cl2 C100 H10C 108.6
Cl2 C100 H10D 108.6
C19 C1 H1 107.9
C19 C1 C21 111.4(3)
C21 C1 H1 107.9
O2 C1 H1 107.9
O2 C1 C19 112.2(3)
O2 C1 C21 109.5(2)
H3A C3 H3B 108.2
C4 C3 H3A 109.8
C4 C3 H3B 109.8
O2 C3 H3A 109.8
O2 C3 H3B 109.8
O2 C3 C4 109.4(3)
C3 C4 H4A 108.4
C3 C4 H4B 108.4
C3 C4 C5 115.3(4)
H4A C4 H4B 107.5
C5 C4 H4A 108.4
C5 C4 H4B 108.4
C4 C5 H5A 108.3
C4 C5 H5B 108.3
C4 C5 C6 115.8(3)
H5A C5 H5B 107.4
C6 C5 H5A 108.3
C6 C5 H5B 108.3
C5 C6 H6A 109.5
C5 C6 H6B 109.5
H6A C6 H6B 108.1
C7 C6 C5 110.8(3)
C7 C6 H6A 109.5
C7 C6 H6B 109.5
C6 C7 H7A 110.0
C6 C7 H7B 110.0
H7A C7 H7B 108.3
O8 C7 C6 108.7(3)
O8 C7 H7A 110.0
O8 C7 H7B 110.0
C10 C9 C11 123.1(3)
C10 C9 O8 128.5(3)
O8 C9 C11 108.4(2)
C9 C10 H10A 120.0
C9 C10 H10B 120.0
H10A C10 H10B 120.0
C9 C11 H11 108.6
C9 C11 C24 110.8(2)
C24 C11 H11 108.6
O12 C11 C9 111.9(2)
O12 C11 H11 108.6
O12 C11 C24 108.2(2)
H13A C13 H13B 108.4
C14 C13 H13A 110.1
C14 C13 H13B 110.1
O12 C13 H13A 110.1
O12 C13 H13B 110.1
O12 C13 C14 108.1(3)
C13 C14 H14A 108.9
C13 C14 H14B 108.9
C13 C14 C15 113.5(3)
H14A C14 H14B 107.7
C15 C14 H14A 108.9
C15 C14 H14B 108.9
C14 C15 H15A 109.1
C14 C15 H15B 109.1
H15A C15 H15B 107.8
C16 C15 C14 112.5(3)
C16 C15 H15A 109.1
C16 C15 H15B 109.1
C15 C16 H16A 108.7
C15 C16 H16B 108.7
H16A C16 H16B 107.6
C17 C16 C15 114.4(3)
C17 C16 H16A 108.7
C17 C16 H16B 108.7
C16 C17 H17A 109.9
C16 C17 H17B 109.9
H17A C17 H17B 108.3
O18 C17 C16 108.9(3)
O18 C17 H17A 109.9
O18 C17 H17B 109.9
C20 C19 C1 122.5(3)
C20 C19 O18 127.0(3)
O18 C19 C1 110.6(3)
C19 C20 H20A 120.0
C19 C20 H20B 120.0
H20A C20 H20B 120.0
N23 C21 C1 114.7(3)
O22 C21 C1 120.8(3)
O22 C21 N23 124.3(3)
N26 C24 C11 113.8(3)
O25 C24 C11 121.4(3)
O25 C24 N26 124.7(3)
C28 C27 C32 118.9(3)
C28 C27 N23 123.5(3)
N23 C27 C32 117.6(3)
C27 C28 H28 120.1
C29 C28 C27 119.8(3)
C29 C28 H28 120.1
C28 C29 C33 119.0(3)
C30 C29 C28 121.7(3)
C30 C29 C33 119.4(3)
C29 C30 H30 121.0
C31 C30 C29 118.0(3)
C31 C30 H30 121.0
C30 C31 C37 120.7(3)
C32 C31 C30 121.7(3)
C32 C31 C37 117.6(3)
C27 C32 H32 120.1
C31 C32 C27 119.9(3)
C31 C32 H32 120.1
F34A C33 C29 115.9(5)
F34A C33 F36A 99.1(5)
F34B C33 C29 113.3(7)
F34B C33 F35B 104.5(9)
F35A C33 C29 118.0(5)
F35A C33 F34A 106.8(6)
F35A C33 F36A 102.3(6)
F35B C33 C29 103.9(5)
F36A C33 C29 112.3(4)
F36B C33 C29 110.9(6)
F36B C33 F34B 118.3(10)
F36B C33 F35B 104.1(8)
F38 C37 C31 112.0(3)
F38 C37 F39 105.6(4)
F39 C37 C31 112.0(3)
F40 C37 C31 113.8(4)
F40 C37 F38 107.4(3)
F40 C37 F39 105.6(3)
C42 C41 C46 120.8(3)
C42 C41 N26 117.6(3)
C46 C41 N26 121.6(3)
C41 C42 H42 119.8
C41 C42 C43 120.3(3)
C43 C42 H42 119.8
C42 C43 C44 119.4(4)
C42 C43 C51 119.2(4)
C44 C43 C51 121.4(3)
C43 C44 H44 120.3
C45 C44 C43 119.4(3)
C45 C44 H44 120.3
C44 C45 C46 121.9(3)
C44 C45 C47 120.0(3)
C46 C45 C47 118.1(4)
C41 C46 H46 120.9
C45 C46 C41 118.2(3)
C45 C46 H46 120.9
F48A C47 C45 110.6(9)
F48B C47 C45 114.5(9)
F48B C47 F49B 109.1(11)
F48B C47 F50B 107.8(8)
F49A C47 C45 115.5(12)
F49A C47 F48A 103.2(13)
F49A C47 F50A 109.7(10)
F49B C47 C45 109.7(9)
F49B C47 F50B 104.1(8)
F50A C47 C45 113.3(8)
F50A C47 F48A 103.5(9)
F50B C47 C45 111.1(7)
F52A C51 C43 111.1(4)
F52B C51 C43 118.8(6)
F52B C51 F53B 108.2(10)
F52B C51 F54B 101.6(10)
F53A C51 C43 110.8(5)
F53A C51 F52A 102.1(6)
F53B C51 C43 113.2(6)
F53B C51 F54B 100.8(7)
F54A C51 C43 114.3(6)
F54A C51 F52A 104.5(7)
F54A C51 F53A 113.1(7)
F54B C51 C43 112.2(6)
C21 N23 C27 125.5(3)
C21 N23 H23 117.2
C27 N23 H23 117.2
C24 N26 C41 125.4(2)
C24 N26 H26 117.3
C41 N26 H26 117.3
C1 O2 C3 113.5(3)
C9 O8 C7 117.1(3)
C11 O12 C13 114.5(2)
C19 O18 C17 116.1(2)

loop_
_geom_bond_atom_site_label_1
_geom_bond_atom_site_label_2
_geom_bond_distance
C100 H10C 0.9900
C100 H10D 0.9900
C100 Cl1 1.727(6)
C100 Cl2 1.742(7)
C1 H1 1.0000
C1 C19 1.518(4)
C1 C21 1.519(5)
C1 O2 1.418(4)
C3 H3A 0.9900
C3 H3B 0.9900
C3 C4 1.501(6)
C3 O2 1.425(4)
C4 H4A 0.9900
C4 H4B 0.9900
C4 C5 1.501(6)
C5 H5A 0.9900
C5 H5B 0.9900
C5 C6 1.516(5)
C6 H6A 0.9900
C6 H6B 0.9900
C6 C7 1.506(5)
C7 H7A 0.9900
C7 H7B 0.9900
C7 O8 1.426(4)
C9 C10 1.310(5)
C9 C11 1.508(4)
C9 O8 1.356(4)
C10 H10A 0.9500
C10 H10B 0.9500
C11 H11 1.0000
C11 C24 1.526(4)
C11 O12 1.421(4)
C13 H13A 0.9900
C13 H13B 0.9900
C13 C14 1.508(5)
C13 O12 1.430(3)
C14 H14A 0.9900
C14 H14B 0.9900
C14 C15 1.523(4)
C15 H15A 0.9900
C15 H15B 0.9900
C15 C16 1.522(5)
C16 H16A 0.9900
C16 H16B 0.9900
C16 C17 1.509(5)
C17 H17A 0.9900
C17 H17B 0.9900
C17 O18 1.437(4)
C19 C20 1.315(5)
C19 O18 1.358(4)
C20 H20A 0.9500
C20 H20B 0.9500
C21 N23 1.354(4)
C21 O22 1.223(4)
C24 N26 1.367(4)
C24 O25 1.209(4)
C27 C28 1.391(5)
C27 C32 1.401(4)
C27 N23 1.395(4)
C28 H28 0.9500
C28 C29 1.388(5)
C29 C30 1.385(5)
C29 C33 1.493(5)
C30 H30 0.9500
C30 C31 1.383(5)
C31 C32 1.383(5)
C31 C37 1.504(4)
C32 H32 0.9500
C33 F34A 1.325(7)
C33 F34B 1.254(10)
C33 F35A 1.317(7)
C33 F35B 1.377(9)
C33 F36A 1.374(7)
C33 F36B 1.240(9)
C37 F38 1.323(4)
C37 F39 1.346(5)
C37 F40 1.318(5)
C41 C42 1.375(5)
C41 C46 1.396(4)
C41 N26 1.410(4)
C42 H42 0.9500
C42 C43 1.388(5)
C43 C44 1.398(5)
C43 C51 1.484(6)
C44 H44 0.9500
C44 C45 1.372(6)
C45 C46 1.385(5)
C45 C47 1.499(5)
C46 H46 0.9500
C47 F48A 1.366(10)
C47 F48B 1.294(10)
C47 F49A 1.312(11)
C47 F49B 1.337(8)
C47 F50A 1.322(9)
C47 F50B 1.356(8)
C51 F52A 1.340(7)
C51 F52B 1.299(10)
C51 F53A 1.320(8)
C51 F53B 1.329(9)
C51 F54A 1.303(7)
C51 F54B 1.342(10)
N23 H23 0.8800
N26 H26 0.8800

loop_
_geom_torsion_atom_site_label_1
_geom_torsion_atom_site_label_2
_geom_torsion_atom_site_label_3
_geom_torsion_atom_site_label_4
_geom_torsion
C1 C19 O18 C17 -176.9(3)
C1 C21 N23 C27 -171.8(3)
C3 C4 C5 C6 70.4(5)
C4 C3 O2 C1 -178.8(3)
C4 C5 C6 C7 172.2(3)
C5 C6 C7 O8 -176.0(3)
C6 C7 O8 C9 -179.4(3)
C9 C11 C24 N26 -121.1(3)
C9 C11 C24 O25 61.3(4)
C9 C11 O12 C13 -69.5(3)
C10 C9 C11 C24 -108.5(3)
C10 C9 C11 O12 130.7(3)
C10 C9 O8 C7 -5.9(5)
C11 C9 O8 C7 175.2(3)
C11 C24 N26 C41 -169.9(3)
C13 C14 C15 C16 179.5(3)
C14 C13 O12 C11 162.1(2)
C14 C15 C16 C17 164.3(3)
C15 C16 C17 O18 68.4(4)
C16 C17 O18 C19 179.1(3)
C19 C1 C21 N23 -134.1(3)
C19 C1 C21 O22 50.4(4)
C19 C1 O2 C3 -86.4(4)
C20 C19 O18 C17 2.7(5)
C21 C1 C19 C20 -123.9(4)
C21 C1 C19 O18 55.7(3)
C21 C1 O2 C3 149.3(3)
C24 C11 O12 C13 168.2(2)
C27 C28 C29 C30 -0.4(5)
C27 C28 C29 C33 178.8(3)
C28 C27 C32 C31 -0.5(4)
C28 C27 N23 C21 -28.8(4)
C28 C29 C30 C31 0.0(5)
C28 C29 C33 F34A 40.0(7)
C28 C29 C33 F34B 4.6(11)
C28 C29 C33 F35A 168.5(8)
C28 C29 C33 F35B 117.4(7)
C28 C29 C33 F36A -72.9(6)
C28 C29 C33 F36B -131.3(10)
C29 C30 C31 C32 0.1(5)
C29 C30 C31 C37 -177.1(3)
C30 C29 C33 F34A -140.8(6)
C30 C29 C33 F34B -176.2(10)
C30 C29 C33 F35A -12.3(9)
C30 C29 C33 F35B -63.4(7)
C30 C29 C33 F36A 106.3(6)
C30 C29 C33 F36B 47.9(11)
C30 C31 C32 C27 0.1(5)
C30 C31 C37 F38 -135.0(4)
C30 C31 C37 F39 106.5(4)
C30 C31 C37 F40 -13.0(5)
C32 C27 C28 C29 0.6(4)
C32 C27 N23 C21 152.4(3)
C32 C31 C37 F38 47.7(5)
C32 C31 C37 F39 -70.8(4)
C32 C31 C37 F40 169.6(3)
C33 C29 C30 C31 -179.2(3)
C37 C31 C32 C27 177.4(3)
C41 C42 C43 C44 -0.7(5)
C41 C42 C43 C51 176.4(4)
C42 C41 C46 C45 -0.8(4)
C42 C41 N26 C24 140.6(3)
C42 C43 C44 C45 -0.3(6)
C42 C43 C51 F52A 49.6(7)
C42 C43 C51 F52B 8.4(14)
C42 C43 C51 F53A -63.2(8)
C42 C43 C51 F53B -120.2(8)
C42 C43 C51 F54A 167.6(8)
C42 C43 C51 F54B 126.6(9)
C43 C44 C45 C46 0.9(5)
C43 C44 C45 C47 -177.0(3)
C44 C43 C51 F52A -133.3(5)
C44 C43 C51 F52B -174.5(13)
C44 C43 C51 F53A 113.9(7)
C44 C43 C51 F53B 57.0(9)
C44 C43 C51 F54A -15.3(9)
C44 C43 C51 F54B -56.3(10)
C44 C45 C46 C41 -0.3(5)
C44 C45 C47 F48A -145.9(11)
C44 C45 C47 F48B -123.5(12)
C44 C45 C47 F49A 97.4(13)
C44 C45 C47 F49B 113.5(10)
C44 C45 C47 F50A -30.2(14)
C44 C45 C47 F50B -1.1(12)
C46 C41 C42 C43 1.3(5)
C46 C41 N26 C24 -38.9(4)
C46 C45 C47 F48A 36.1(11)
C46 C45 C47 F48B 58.5(13)
C46 C45 C47 F49A -80.6(13)
C46 C45 C47 F49B -64.5(10)
C46 C45 C47 F50A 151.8(13)
C46 C45 C47 F50B -179.1(11)
C47 C45 C46 C41 177.6(3)
C51 C43 C44 C45 -177.5(4)
N23 C27 C28 C29 -178.1(3)
N23 C27 C32 C31 178.3(3)
N26 C41 C42 C43 -178.2(3)
N26 C41 C46 C45 178.7(3)
O2 C1 C19 C20 113.0(4)
O2 C1 C19 O18 -67.4(4)
O2 C1 C21 N23 -9.4(3)
O2 C1 C21 O22 175.0(3)
O2 C3 C4 C5 -74.4(5)
O8 C9 C11 C24 70.5(3)
O8 C9 C11 O12 -50.3(3)
O12 C11 C24 N26 1.9(3)
O12 C11 C24 O25 -175.7(3)
O12 C13 C14 C15 -73.4(3)
O22 C21 N23 C27 3.6(5)
O25 C24 N26 C41 7.5(5)
